data_2020549
loop_
_publ_author_name
'Turgunov, Kambarali K.'
'Zhurakulov, Sherzod N.'
'Englert, Ulli'
'Vinogradova, Valentina I.'
'Tashkhodjaev, Bakhodir'

_publ_section_title
;
 Synthesis of
 2-(2-hydroxyethyl)-1-(2-hydroxyphenyl)-6,7-dimethoxy-1,2,3,4-tetrahydroisoquinoline
 and pseudosymmetry in its crystal structure
;
_journal_issue 8
_journal_name_full 'Acta Crystallographica Section C'
_journal_page_first
;
;
_journal_paper_doi 10.1107/S2053229616010792
_journal_volume 72
_journal_year 2016
_chemical_formula_moiety 'C19 H23 N O4'
_chemical_formula_sum 'C19 H23 N O4'
_chemical_formula_weight 329.38
_chemical_melting_point 423(2)
_chemical_name_systematic
;
1-(2-hydroxyphenyl)-2-(2-hydroxyethyl)-6,7-dimethoxy-1,2,3,4-
tetrahydroisoquinoline
;
_space_group_crystal_system triclinic
_space_group_IT_number 2
_space_group_name_Hall '-P 1'
_space_group_name_H-M_alt 'P -1'
_symmetry_space_group_name_Hall '-P 1'
_symmetry_space_group_name_H-M 'P -1'
_atom_sites_solution_hydrogens mixed
_audit_creation_method SHELXL-2014/7
_cell_angle_alpha 85.63(3)
_cell_angle_beta 85.34(3)
_cell_angle_gamma 81.32(3)
_cell_formula_units_Z 2
_cell_length_a 7.4320(15)
_cell_length_b 9.962(2)
_cell_length_c 11.373(2)
_cell_measurement_reflns_used 1135
_cell_measurement_temperature 100(2)
_cell_measurement_theta_max 26.08
_cell_measurement_theta_min 2.66
_cell_volume 827.9(3)
_computing_cell_refinement 'SAINT (Bruker, 2009)'
_computing_data_collection 'SMART (Bruker, 2002)'
_computing_data_reduction
;
SAINT (Bruker, 2009),
SADABS (Bruker, 2008)
;
_computing_molecular_graphics
;
MERCURY (Macrae et al.,2006),
XP (Bruker AXS, 1998)
;
_computing_publication_material 'PLATON(Spek, 2009)'
_computing_structure_refinement 'SHELXL-2014/7 (Sheldrick, 2015)'
_computing_structure_solution 'SHELXS97 (Sheldrick, 2008)'
_diffrn_ambient_temperature 100(2)
_diffrn_measured_fraction_theta_full 0.999
_diffrn_measured_fraction_theta_max 0.997
_diffrn_measurement_device_type 'Bruker D8 gonimeter with APEX CCD detector'
_diffrn_measurement_method '\w scans'
_diffrn_radiation_monochromator 'multilayer optics'
_diffrn_radiation_source 'Incoatec microsource'
_diffrn_radiation_type MoK\a
_diffrn_radiation_wavelength 0.71073
_diffrn_reflns_av_R_equivalents 0.0629
_diffrn_reflns_av_unetI/netI 0.1017
_diffrn_reflns_Laue_measured_fraction_full 0.999
_diffrn_reflns_Laue_measured_fraction_max 0.997
_diffrn_reflns_limit_h_max 9
_diffrn_reflns_limit_h_min -9
_diffrn_reflns_limit_k_max 11
_diffrn_reflns_limit_k_min -12
_diffrn_reflns_limit_l_max 13
_diffrn_reflns_limit_l_min -14
_diffrn_reflns_number 7577
_diffrn_reflns_point_group_measured_fraction_full 0.999
_diffrn_reflns_point_group_measured_fraction_max 0.997
_diffrn_reflns_theta_full 25.242
_diffrn_reflns_theta_max 26.427
_diffrn_reflns_theta_min 1.800
_exptl_absorpt_coefficient_mu 0.092
_exptl_absorpt_correction_T_max 1.000
_exptl_absorpt_correction_T_min 0.870
_exptl_absorpt_correction_type multi-scan
_exptl_absorpt_process_details SADABS
_exptl_crystal_colour colourless
_exptl_crystal_density_diffrn 1.321
_exptl_crystal_description plate
_exptl_crystal_F_000 352
_exptl_crystal_size_max 0.270
_exptl_crystal_size_mid 0.230
_exptl_crystal_size_min 0.120
_refine_diff_density_max 0.236
_refine_diff_density_min -0.250
_refine_diff_density_rms 0.059
_refine_ls_extinction_method none
_refine_ls_goodness_of_fit_ref 1.029
_refine_ls_hydrogen_treatment mixed
_refine_ls_matrix_type full
_refine_ls_number_parameters 245
_refine_ls_number_reflns 3400
_refine_ls_number_restraints 0
_refine_ls_restrained_S_all 1.029
_refine_ls_R_factor_all 0.0865
_refine_ls_R_factor_gt 0.0573
_refine_ls_shift/su_max 0.000
_refine_ls_shift/su_mean 0.000
_refine_ls_structure_factor_coef Fsqd
_refine_ls_weighting_details 'w=1/[\s^2^(Fo^2^)+(0.0464P)^2^+0.0566P] where P=(Fo^2^+2Fc^2^)/3'
_refine_ls_weighting_scheme calc
_refine_ls_wR_factor_gt 0.1385
_refine_ls_wR_factor_ref 0.1568
_reflns_Friedel_coverage 0.000
_reflns_number_gt 2328
_reflns_number_total 3400
_reflns_threshold_expression 'I > 2\s(I)'
_cod_data_source_file qs3055sup3.txt
_cod_data_source_block small
_cod_database_code 2020549
_shelx_shelxl_version_number 2014/7
_shelx_space_group_comment
;
The symmetry employed for this shelxl refinement is uniquely defined
by the following loop, which should always be used as a source of
symmetry information in preference to the above space-group names.
They are only intended as comments.
;
_shelx_estimated_absorpt_t_min 0.975
_shelx_estimated_absorpt_t_max 0.989

loop_
_space_group_symop_operation_xyz
'x, y, z'
'-x, -y, -z'

loop_
_atom_site_label
_atom_site_type_symbol
_atom_site_fract_x
_atom_site_fract_y
_atom_site_fract_z
_atom_site_U_iso_or_equiv
_atom_site_adp_type
_atom_site_occupancy
_atom_site_site_symmetry_order
_atom_site_calc_flag
_atom_site_refinement_flags_posn
_atom_site_refinement_flags_adp
_atom_site_refinement_flags_occupancy
_atom_site_disorder_assembly
_atom_site_disorder_group
O1 O 1.30080(19) 0.51098(14) 0.43926(14) 0.0235(4) Uani 1 1 d . . . . .
O2 O 1.34607(19) 0.30505(14) 0.30801(15) 0.0277(4) Uani 1 1 d . . . . .
O3 O 0.8299(2) 0.86498(17) 0.08652(14) 0.0306(4) Uani 1 1 d . . . . .
C1 C 0.7044(3) 0.69551(19) 0.28283(19) 0.0188(5) Uani 1 1 d . . . . .
H1A H 0.6258 0.6693 0.3539 0.023 Uiso 1 1 calc R U . . .
N2 N 0.6015(2) 0.69427(18) 0.17604(17) 0.0216(4) Uani 1 1 d . . . . .
C3 C 0.5849(3) 0.5529(2) 0.1530(2) 0.0242(5) Uani 1 1 d . . . . .
H3A H 0.5002 0.5533 0.0901 0.029 Uiso 1 1 calc R U . . .
H3B H 0.5340 0.5066 0.2255 0.029 Uiso 1 1 calc R U . . .
C4 C 0.7702(3) 0.4760(2) 0.1150(2) 0.0252(5) Uani 1 1 d . . . . .
H4A H 0.7597 0.3789 0.1093 0.030 Uiso 1 1 calc R U . . .
H4B H 0.8117 0.5131 0.0358 0.030 Uiso 1 1 calc R U . . .
C4A C 0.9087(3) 0.4880(2) 0.20191(19) 0.0194(5) Uani 1 1 d . . . . .
C5 C 1.0663(3) 0.3905(2) 0.20972(19) 0.0212(5) Uani 1 1 d . . . . .
H5A H 1.0859 0.3181 0.1582 0.025 Uiso 1 1 calc R U . . .
C6 C 1.1929(3) 0.3977(2) 0.2905(2) 0.0221(5) Uani 1 1 d . . . . .
C7 C 1.1658(3) 0.5075(2) 0.36452(19) 0.0200(5) Uani 1 1 d . . . . .
C8 C 1.0119(3) 0.6029(2) 0.35731(19) 0.0200(5) Uani 1 1 d . . . . .
H8A H 0.9941 0.6766 0.4073 0.024 Uiso 1 1 calc R U . . .
C8A C 0.8802(3) 0.59321(19) 0.27716(19) 0.0183(5) Uani 1 1 d . . . . .
C9 C 1.3736(3) 0.1892(2) 0.2374(3) 0.0415(7) Uani 1 1 d . . . . .
H9A H 1.4865 0.1303 0.2573 0.062 Uiso 1 1 calc R U . . .
H9B H 1.2703 0.1383 0.2533 0.062 Uiso 1 1 calc R U . . .
H9C H 1.3830 0.2199 0.1535 0.062 Uiso 1 1 calc R U . . .
C10 C 1.2790(3) 0.6247(2) 0.5117(2) 0.0236(5) Uani 1 1 d . . . . .
H10A H 1.3826 0.6166 0.5611 0.035 Uiso 1 1 calc R U . . .
H10B H 1.2738 0.7092 0.4611 0.035 Uiso 1 1 calc R U . . .
H10C H 1.1656 0.6260 0.5622 0.035 Uiso 1 1 calc R U . . .
C11 C 0.7482(3) 0.83689(19) 0.29583(19) 0.0177(5) Uani 1 1 d . . . . .
C12 C 0.8189(3) 0.9116(2) 0.19700(19) 0.0203(5) Uani 1 1 d . . . . .
C13 C 0.8802(3) 1.0336(2) 0.2121(2) 0.0271(6) Uani 1 1 d . . . . .
H13A H 0.9305 1.0832 0.1460 0.033 Uiso 1 1 calc R U . . .
C14 C 0.8682(3) 1.0831(2) 0.3233(2) 0.0300(6) Uani 1 1 d . . . . .
H14A H 0.9119 1.1661 0.3331 0.036 Uiso 1 1 calc R U . . .
C15 C 0.7933(3) 1.0132(2) 0.4205(2) 0.0266(5) Uani 1 1 d . . . . .
H15A H 0.7837 1.0484 0.4965 0.032 Uiso 1 1 calc R U . . .
C16 C 0.7326(3) 0.8913(2) 0.4056(2) 0.0215(5) Uani 1 1 d . . . . .
H16A H 0.6791 0.8440 0.4718 0.026 Uiso 1 1 calc R U . . .
C17A C 0.4179(3) 0.7757(2) 0.1958(2) 0.0245(5) Uani 0.470(4) 1 d . . P A 1
H17A H 0.3582 0.7385 0.2696 0.029 Uiso 0.470(4) 1 calc R U P A 1
H17B H 0.4345 0.8701 0.2085 0.029 Uiso 0.470(4) 1 calc R U P A 1
C18A C 0.2927(7) 0.7804(6) 0.1005(5) 0.0219(13) Uani 0.470(4) 1 d . . P A 1
H18A H 0.2502 0.6910 0.0994 0.026 Uiso 0.470(4) 1 calc R U P A 1
H18B H 0.1847 0.8497 0.1158 0.026 Uiso 0.470(4) 1 calc R U P A 1
O4A O 0.3815(5) 0.8129(3) -0.0103(3) 0.0270(11) Uani 0.470(4) 1 d . . P A 1
H4A H 0.3940 0.8955 -0.0155 0.041 Uiso 0.470(4) 1 calc R U P A 1
C17B C 0.4179(3) 0.7757(2) 0.1958(2) 0.0245(5) Uani 0.530(4) 1 d . . P A 2
H17C H 0.4260 0.8494 0.2478 0.029 Uiso 0.530(4) 1 calc R U P A 2
H17D H 0.3330 0.7166 0.2363 0.029 Uiso 0.530(4) 1 calc R U P A 2
C18B C 0.3400(7) 0.8397(5) 0.0752(5) 0.0282(13) Uani 0.530(4) 1 d . . P A 2
H18A H 0.3536 0.7686 0.0176 0.034 Uiso 0.530(4) 1 calc R U P A 2
H18D H 0.2083 0.8737 0.0889 0.034 Uiso 0.530(4) 1 calc R U P A 2
O4B O 0.4318(4) 0.9475(3) 0.0280(3) 0.0317(10) Uani 0.530(4) 1 d . . P A 2
H4B H 0.327(8) 1.019(6) -0.014(5) 0.066(18) Uiso 0.530(4) 1 d . . P A 2
H3 H 0.754(5) 0.795(3) 0.093(3) 0.088(13) Uiso 1 1 d . . . . .

loop_
_atom_site_aniso_label
_atom_site_aniso_U_11
_atom_site_aniso_U_22
_atom_site_aniso_U_33
_atom_site_aniso_U_23
_atom_site_aniso_U_13
_atom_site_aniso_U_12
O1 0.0191(8) 0.0168(7) 0.0348(9) -0.0020(7) -0.0092(7) 0.0004(6)
O2 0.0192(8) 0.0157(8) 0.0469(11) -0.0041(7) -0.0022(7) 0.0027(6)
O3 0.0377(10) 0.0296(9) 0.0209(9) -0.0004(7) -0.0016(7) 0.0055(8)
C1 0.0183(10) 0.0155(10) 0.0225(12) -0.0016(9) -0.0045(9) -0.0002(8)
N2 0.0169(9) 0.0211(9) 0.0277(11) -0.0063(8) -0.0061(8) -0.0009(7)
C3 0.0225(11) 0.0223(11) 0.0301(13) -0.0065(10) -0.0065(10) -0.0059(9)
C4 0.0266(12) 0.0207(11) 0.0294(13) -0.0075(10) -0.0026(10) -0.0036(9)
C4A 0.0205(11) 0.0149(10) 0.0233(12) -0.0001(9) 0.0001(9) -0.0059(8)
C5 0.0223(11) 0.0153(10) 0.0259(13) -0.0034(9) 0.0038(10) -0.0045(8)
C6 0.0158(10) 0.0151(10) 0.0342(13) 0.0002(9) 0.0018(10) -0.0013(8)
C7 0.0162(10) 0.0159(10) 0.0286(13) 0.0017(9) -0.0037(9) -0.0046(8)
C8 0.0200(11) 0.0138(10) 0.0264(12) -0.0017(9) -0.0008(9) -0.0029(8)
C8A 0.0167(10) 0.0129(10) 0.0255(12) 0.0002(9) -0.0029(9) -0.0028(8)
C9 0.0251(13) 0.0238(12) 0.076(2) -0.0205(13) -0.0048(13) 0.0050(10)
C10 0.0215(11) 0.0161(10) 0.0345(14) -0.0014(10) -0.0111(10) -0.0019(8)
C11 0.0133(10) 0.0147(10) 0.0239(12) 0.0016(9) -0.0038(9) 0.0015(8)
C12 0.0175(10) 0.0201(11) 0.0210(12) 0.0015(9) -0.0015(9) 0.0031(8)
C13 0.0212(11) 0.0210(11) 0.0365(14) 0.0062(10) -0.0001(10) 0.0004(9)
C14 0.0249(12) 0.0130(10) 0.0528(17) -0.0032(11) -0.0066(11) -0.0026(9)
C15 0.0300(12) 0.0216(11) 0.0287(13) -0.0086(10) -0.0066(10) 0.0005(9)
C16 0.0221(11) 0.0178(10) 0.0233(12) -0.0006(9) -0.0035(9) 0.0017(8)
C17A 0.0191(11) 0.0248(12) 0.0296(13) -0.0040(10) -0.0022(10) -0.0014(9)
C18A 0.013(2) 0.031(3) 0.018(3) -0.001(2) 0.000(2) 0.005(2)
O4A 0.036(2) 0.029(2) 0.016(2) -0.0006(15) -0.0018(16) -0.0047(16)
C17B 0.0191(11) 0.0248(12) 0.0296(13) -0.0040(10) -0.0022(10) -0.0014(9)
C18B 0.025(3) 0.028(3) 0.031(4) 0.008(2) -0.003(2) -0.009(2)
O4B 0.0315(19) 0.0267(18) 0.038(2) 0.0083(15) -0.0076(15) -0.0087(14)

loop_
_atom_type_symbol
_atom_type_description
_atom_type_scat_dispersion_real
_atom_type_scat_dispersion_imag
_atom_type_scat_source
C C 0.0033 0.0016 'International Tables Vol C Tables 4.2.6.8 and 6.1.1.4'
H H 0.0000 0.0000 'International Tables Vol C Tables 4.2.6.8 and 6.1.1.4'
N N 0.0061 0.0033 'International Tables Vol C Tables 4.2.6.8 and 6.1.1.4'
O O 0.0106 0.0060 'International Tables Vol C Tables 4.2.6.8 and 6.1.1.4'

loop_
_geom_angle_atom_site_label_1
_geom_angle_atom_site_label_2
_geom_angle_atom_site_label_3
_geom_angle
_geom_angle_site_symmetry_1
_geom_angle_site_symmetry_3
C7 O1 C10 116.52(15) . .
C6 O2 C9 116.55(18) . .
C12 O3 H3 105(2) . .
N2 C1 C11 110.29(16) . .
N2 C1 C8A 111.19(17) . .
C11 C1 C8A 110.09(16) . .
N2 C1 H1A 108.4 . .
C11 C1 H1A 108.4 . .
C8A C1 H1A 108.4 . .
C3 N2 C17B 110.57(16) . .
C3 N2 C17A 110.57(16) . .
C3 N2 C1 109.98(17) . .
C17B N2 C1 108.85(16) . .
C17A N2 C1 108.85(16) . .
N2 C3 C4 110.38(17) . .
N2 C3 H3A 109.6 . .
C4 C3 H3A 109.6 . .
N2 C3 H3B 109.6 . .
C4 C3 H3B 109.6 . .
H3A C3 H3B 108.1 . .
C4A C4 C3 110.91(18) . .
C4A C4 H4A 109.5 . .
C3 C4 H4A 109.5 . .
C4A C4 H4B 109.5 . .
C3 C4 H4B 109.5 . .
H4A C4 H4B 108.0 . .
C8A C4A C5 119.2(2) . .
C8A C4A C4 120.35(19) . .
C5 C4A C4 120.46(19) . .
C6 C5 C4A 121.5(2) . .
C6 C5 H5A 119.3 . .
C4A C5 H5A 119.3 . .
O2 C6 C5 125.78(19) . .
O2 C6 C7 115.2(2) . .
C5 C6 C7 119.04(19) . .
O1 C7 C8 124.56(19) . .
O1 C7 C6 115.81(18) . .
C8 C7 C6 119.6(2) . .
C7 C8 C8A 121.2(2) . .
C7 C8 H8A 119.4 . .
C8A C8 H8A 119.4 . .
C4A C8A C8 119.39(19) . .
C4A C8A C1 122.54(19) . .
C8 C8A C1 117.95(18) . .
O2 C9 H9A 109.5 . .
O2 C9 H9B 109.5 . .
H9A C9 H9B 109.5 . .
O2 C9 H9C 109.5 . .
H9A C9 H9C 109.5 . .
H9B C9 H9C 109.5 . .
O1 C10 H10A 109.5 . .
O1 C10 H10B 109.5 . .
H10A C10 H10B 109.5 . .
O1 C10 H10C 109.5 . .
H10A C10 H10C 109.5 . .
H10B C10 H10C 109.5 . .
C16 C11 C12 118.78(19) . .
C16 C11 C1 121.09(18) . .
C12 C11 C1 119.97(19) . .
O3 C12 C13 119.33(19) . .
O3 C12 C11 120.96(19) . .
C13 C12 C11 119.7(2) . .
C14 C13 C12 120.1(2) . .
C14 C13 H13A 120.0 . .
C12 C13 H13A 120.0 . .
C13 C14 C15 120.8(2) . .
C13 C14 H14A 119.6 . .
C15 C14 H14A 119.6 . .
C16 C15 C14 119.1(2) . .
C16 C15 H15A 120.4 . .
C14 C15 H15A 120.4 . .
C15 C16 C11 121.4(2) . .
C15 C16 H16A 119.3 . .
C11 C16 H16A 119.3 . .
C18A C17A N2 116.4(2) . .
C18A C17A H17A 108.2 . .
N2 C17A H17A 108.2 . .
C18A C17A H17B 108.2 . .
N2 C17A H17B 108.2 . .
H17A C17A H17B 107.3 . .
O4A C18A C17A 110.5(4) . .
O4A C18A H18A 109.5 . .
C17A C18A H18A 109.5 . .
O4A C18A H18B 109.5 . .
C17A C18A H18B 109.5 . .
H18A C18A H18B 108.1 . .
C18A O4A H4A 109.5 . .
N2 C17B C18B 111.6(3) . .
N2 C17B H17C 109.3 . .
C18B C17B H17C 109.3 . .
N2 C17B H17D 109.3 . .
C18B C17B H17D 109.3 . .
H17C C17B H17D 108.0 . .
O4B C18B C17B 111.3(4) . .
O4B C18B H18A 109.4 . .
C17B C18B H18A 109.4 . .
O4B C18B H18D 109.4 . .
C17B C18B H18D 109.4 . .
H18A C18B H18D 108.0 . .
C18B O4B O4B 170.3(4) . 2_675
C18B O4B H4B 104(3) . .
O4B O4B H4B 84(3) 2_675 .

loop_
_geom_bond_atom_site_label_1
_geom_bond_atom_site_label_2
_geom_bond_distance
_geom_bond_site_symmetry_2
O1 C7 1.372(3) .
O1 C10 1.433(2) .
O2 C6 1.371(2) .
O2 C9 1.436(3) .
O3 C12 1.364(3) .
O3 H3 0.96(4) .
C1 N2 1.489(3) .
C1 C11 1.513(3) .
C1 C8A 1.531(3) .
C1 H1A 1.0000 .
N2 C3 1.477(3) .
N2 C17B 1.488(3) .
N2 C17A 1.488(3) .
C3 C4 1.518(3) .
C3 H3A 0.9900 .
C3 H3B 0.9900 .
C4 C4A 1.507(3) .
C4 H4A 0.9900 .
C4 H4B 0.9900 .
C4A C8A 1.384(3) .
C4A C5 1.409(3) .
C5 C6 1.380(3) .
C5 H5A 0.9500 .
C6 C7 1.412(3) .
C7 C8 1.376(3) .
C8 C8A 1.409(3) .
C8 H8A 0.9500 .
C9 H9A 0.9800 .
C9 H9B 0.9800 .
C9 H9C 0.9800 .
C10 H10A 0.9800 .
C10 H10B 0.9800 .
C10 H10C 0.9800 .
C11 C16 1.388(3) .
C11 C12 1.410(3) .
C12 C13 1.388(3) .
C13 C14 1.384(3) .
C13 H13A 0.9500 .
C14 C15 1.384(3) .
C14 H14A 0.9500 .
C15 C16 1.384(3) .
C15 H15A 0.9500 .
C16 H16A 0.9500 .
C17A C18A 1.478(6) .
C17A H17A 0.9900 .
C17A H17B 0.9900 .
C18A O4A 1.412(6) .
C18A H18A 0.9900 .
C18A H18B 0.9900 .
O4A H4A 0.8400 .
C17B C18B 1.583(6) .
C17B H17C 0.9900 .
C17B H17D 0.9900 .
C18B O4B 1.407(6) .
C18B H18A 0.9900 .
C18B H18D 0.9900 .
O4B O4B 1.625(6) 2_675
O4B H4B 1.09(6) .
